data_1563155
loop_
_publ_author_name
'Gorelova, Liudmila A.'
'Pakhomova, Anna S.'
'Krzhizhanovskaya, Maria G.'
'Pankin, Dmitrii V.'
'Krivovichev, Sergey V.'
'Dubrovinsky, Leonid S.'
'Kasatkin, Anatoly V.'

_publ_section_title
;
 Crystal Structure Evolution of Slawsonite SrAl2Si2O8 and Paracelsian
 BaAl2Si2O8 upon Compression and Decompression
;
_journal_issue 23
_journal_name_full 'The Journal of Physical Chemistry C'
_journal_page_first 13014
_journal_page_last 13023
_journal_paper_doi 10.1021/acs.jpcc.1c02949
_journal_volume 125
_journal_year 2021
_chemical_formula_sum 'Al2 O8 Si2 Sr'
_chemical_formula_weight 325.76
_space_group_crystal_system monoclinic
_space_group_IT_number 14
_space_group_name_Hall '-P 2ybc'
_space_group_name_H-M_alt 'P 1 21/c 1'
_audit_creation_method SHELXL-2018/3
_cell_angle_alpha 90
_cell_angle_beta 90.340(3)
_cell_angle_gamma 90
_cell_formula_units_Z 4
_cell_length_a 8.2768(2)
_cell_length_b 9.2699(16)
_cell_length_c 8.6896(3)
_cell_measurement_reflns_used 981
_cell_measurement_temperature 293(2)
_cell_measurement_theta_max 19.157
_cell_measurement_theta_min 2.847
_cell_volume 666.70(12)
_computing_structure_refinement 'SHELXL-2018/3 (Sheldrick, 2018)'
_diffrn_ambient_temperature 293(2)
_diffrn_measured_fraction_theta_full 0.375
_diffrn_measured_fraction_theta_max 0.212
_diffrn_measurement_device_type 'esperanto-CrysAlisPro-abstract goniometer imported esperanto images'
_diffrn_radiation_type synchrotron
_diffrn_radiation_wavelength 0.41106
_diffrn_reflns_av_R_equivalents 0.0509
_diffrn_reflns_av_unetI/netI 0.0596
_diffrn_reflns_Laue_measured_fraction_full 0.375
_diffrn_reflns_Laue_measured_fraction_max 0.212
_diffrn_reflns_limit_h_max 11
_diffrn_reflns_limit_h_min -12
_diffrn_reflns_limit_k_max 6
_diffrn_reflns_limit_k_min -4
_diffrn_reflns_limit_l_max 12
_diffrn_reflns_limit_l_min -12
_diffrn_reflns_number 981
_diffrn_reflns_point_group_measured_fraction_full 0.375
_diffrn_reflns_point_group_measured_fraction_max 0.212
_diffrn_reflns_theta_full 14.279
_diffrn_reflns_theta_max 19.157
_diffrn_reflns_theta_min 2.847
_exptl_absorpt_coefficient_mu 2.039
_exptl_crystal_colour colorless
_exptl_crystal_density_diffrn 3.245
_exptl_crystal_density_meas ?
_exptl_crystal_density_method none
_exptl_crystal_description isosymmetric
_exptl_crystal_F_000 624
_exptl_crystal_size_max 0.010
_exptl_crystal_size_mid 0.010
_exptl_crystal_size_min 0.005
_refine_diff_density_max 1.041
_refine_diff_density_min -0.941
_refine_diff_density_rms 0.232
_refine_ls_extinction_method none
_refine_ls_goodness_of_fit_ref 1.121
_refine_ls_hydrogen_treatment undef
_refine_ls_matrix_type full
_refine_ls_number_parameters 78
_refine_ls_number_reflns 602
_refine_ls_number_restraints 0
_refine_ls_restrained_S_all 1.121
_refine_ls_R_factor_all 0.0632
_refine_ls_R_factor_gt 0.0460
_refine_ls_shift/su_max 0.000
_refine_ls_shift/su_mean 0.000
_refine_ls_structure_factor_coef Fsqd
_refine_ls_weighting_details 'w=1/[\s^2^(Fo^2^)+(0.0588P)^2^+17.6175P] where P=(Fo^2^+2Fc^2^)/3'
_refine_ls_weighting_scheme calc
_refine_ls_wR_factor_gt 0.1204
_refine_ls_wR_factor_ref 0.1540
_reflns_Friedel_coverage 0.000
_reflns_number_gt 491
_reflns_number_total 602
_reflns_threshold_expression 'I > 2\s(I)'
_cod_data_source_file slav_p03.cif
_cod_data_source_block shelx
_cod_depositor_comments
;
The following automatic conversions were performed:

data item '_exptl_crystal_density_meas' value 'none' was changed to
'?' -- the value is perceived as not measured.

Automatic conversion script
Id: cif_fix_values 7556 2019-12-06 15:28:31Z antanas 

 Adding full bibliography for 1563145--1563156.cif.
;
_cod_original_sg_symbol_H-M 'P 21/c'
_cod_database_code 1563155
_shelx_shelxl_version_number 2018/3
_shelx_space_group_comment
;
The symmetry employed for this shelxl refinement is uniquely defined
by the following loop, which should always be used as a source of
symmetry information in preference to the above space-group names.
They are only intended as comments.
;

loop_
_space_group_symop_operation_xyz
'x, y, z'
'-x, y+1/2, -z+1/2'
'-x, -y, -z'
'x, -y-1/2, z-1/2'

loop_
_atom_site_label
_atom_site_type_symbol
_atom_site_fract_x
_atom_site_fract_y
_atom_site_fract_z
_atom_site_U_iso_or_equiv
_atom_site_adp_type
_atom_site_occupancy
_atom_site_site_symmetry_order
_atom_site_calc_flag
_atom_site_refinement_flags_posn
_atom_site_refinement_flags_adp
_atom_site_refinement_flags_occupancy
_atom_site_disorder_assembly
_atom_site_disorder_group
Sr1 Sr 0.74939(10) 0.4095(2) 0.61605(13) 0.0156(9) Uani 1 1 d . . . . .
Si1 Si 0.5608(3) 0.4213(7) 0.2448(4) 0.009(2) Uani 1 1 d . . . . .
Si2 Si 1.0571(3) 0.3005(8) 0.9439(4) 0.013(2) Uani 1 1 d . . . . .
Al1 Al 1.0696(4) 0.5724(8) 0.7625(4) 0.020(3) Uani 1 1 d . . . . .
Al2 Al 0.4270(4) 0.1921(9) 0.4486(4) 0.017(3) Uani 1 1 d . . . . .
O1 O 0.7404(9) 0.4284(19) 0.3217(10) 0.0121(19) Uiso 1 1 d . . . . .
O2 O 0.9933(9) 0.4042(18) 0.8074(10) 0.0083(17) Uiso 1 1 d . . . . .
O3 O 1.0562(9) 0.132(2) 0.8861(10) 0.0123(19) Uiso 1 1 d . . . . .
O4 O 0.4417(10) 0.369(2) 0.3812(11) 0.016(2) Uiso 1 1 d . . . . .
O5 O 0.5639(9) 0.315(2) 0.1039(10) 0.0105(17) Uiso 1 1 d . . . . .
O6 O 1.2327(9) 0.356(2) 0.9994(10) 0.0133(19) Uiso 1 1 d . . . . .
O7 O 0.9263(9) 0.3126(17) 1.0809(9) 0.0094(17) Uiso 1 1 d . . . . .
O8 O 0.4965(9) 0.575(2) 0.1931(11) 0.015(2) Uiso 1 1 d . . . . .

loop_
_atom_site_aniso_label
_atom_site_aniso_U_11
_atom_site_aniso_U_22
_atom_site_aniso_U_33
_atom_site_aniso_U_23
_atom_site_aniso_U_13
_atom_site_aniso_U_12
Sr1 0.0084(5) 0.024(3) 0.0141(7) -0.0017(6) -0.0001(4) 0.0015(5)
Si1 0.0076(13) 0.011(8) 0.0096(18) 0.0033(19) -0.0022(12) 0.0012(15)
Si2 0.0076(13) 0.021(8) 0.0118(19) 0.0003(19) 0.0001(13) 0.0022(16)
Al1 0.0056(15) 0.045(10) 0.009(2) 0.002(2) 0.0011(14) -0.0032(18)
Al2 0.0101(15) 0.037(10) 0.0050(19) -0.001(2) 0.0017(13) -0.0009(19)

loop_
_atom_type_symbol
_atom_type_description
_atom_type_scat_dispersion_real
_atom_type_scat_dispersion_imag
_atom_type_scat_source
O O 0.0017 0.0018 'International Tables Vol C Tables 4.2.6.8 and 6.1.1.4'
Al Al 0.0192 0.0163 'International Tables Vol C Tables 4.2.6.8 and 6.1.1.4'
Si Si 0.0265 0.0226 'International Tables Vol C Tables 4.2.6.8 and 6.1.1.4'
Sr Sr 0.2429 1.2951 'International Tables Vol C Tables 4.2.6.8 and 6.1.1.4'

loop_
_geom_angle_atom_site_label_1
_geom_angle_atom_site_label_2
_geom_angle_atom_site_label_3
_geom_angle
_geom_angle_site_symmetry_1
_geom_angle_site_symmetry_3
_geom_angle_publ_flag
O7 Sr1 O1 87.1(4) 4_565 . ?
O7 Sr1 O3 106.4(4) 4_565 2_756 ?
O1 Sr1 O3 87.3(4) . 2_756 ?
O7 Sr1 O5 71.7(4) 4_565 4_566 ?
O1 Sr1 O5 90.0(4) . 4_566 ?
O3 Sr1 O5 176.8(3) 2_756 4_566 ?
O7 Sr1 O2 67.5(4) 4_565 . ?
O1 Sr1 O2 130.9(3) . . ?
O3 Sr1 O2 63.0(4) 2_756 . ?
O5 Sr1 O2 117.9(4) 4_566 . ?
O7 Sr1 O4 173.3(3) 4_565 3_666 ?
O1 Sr1 O4 86.6(4) . 3_666 ?
O3 Sr1 O4 75.6(4) 2_756 3_666 ?
O5 Sr1 O4 105.9(4) 4_566 3_666 ?
O2 Sr1 O4 118.7(4) . 3_666 ?
O7 Sr1 O8 124.4(5) 4_565 3_666 ?
O1 Sr1 O8 127.3(3) . 3_666 ?
O3 Sr1 O8 116.1(5) 2_756 3_666 ?
O5 Sr1 O8 67.0(4) 4_566 3_666 ?
O2 Sr1 O8 101.4(3) . 3_666 ?
O4 Sr1 O8 58.5(5) 3_666 3_666 ?
O7 Sr1 Si1 153.1(3) 4_565 3_666 ?
O1 Sr1 Si1 108.7(3) . 3_666 ?
O3 Sr1 Si1 96.3(3) 2_756 3_666 ?
O5 Sr1 Si1 86.2(3) 4_566 3_666 ?
O2 Sr1 Si1 112.5(3) . 3_666 ?
O4 Sr1 Si1 29.6(3) 3_666 3_666 ?
O8 Sr1 Si1 29.0(4) 3_666 3_666 ?
O7 Sr1 O3 51.8(4) 4_565 4_565 ?
O1 Sr1 O3 54.2(2) . 4_565 ?
O3 Sr1 O3 66.8(5) 2_756 4_565 ?
O5 Sr1 O3 110.2(4) 4_566 4_565 ?
O2 Sr1 O3 77.6(2) . 4_565 ?
O4 Sr1 O3 125.2(4) 3_666 4_565 ?
O8 Sr1 O3 176.2(5) 3_666 4_565 ?
Si1 Sr1 O3 154.7(3) 3_666 4_565 ?
O7 Sr1 O4 106.2(4) 4_565 . ?
O1 Sr1 O4 50.8(3) . . ?
O3 Sr1 O4 124.2(4) 2_756 . ?
O5 Sr1 O4 54.8(4) 4_566 . ?
O2 Sr1 O4 172.3(5) . . ?
O4 Sr1 O4 67.9(6) 3_666 . ?
O8 Sr1 O4 78.3(3) 3_666 . ?
Si1 Sr1 O4 71.0(3) 3_666 . ?
O3 Sr1 O4 102.1(2) 4_565 . ?
O7 Sr1 Al1 87.4(3) 4_565 . ?
O1 Sr1 Al1 111.8(3) . . ?
O3 Sr1 Al1 31.7(2) 2_756 . ?
O5 Sr1 Al1 149.2(3) 4_566 . ?
O2 Sr1 Al1 31.3(4) . . ?
O4 Sr1 Al1 97.1(3) 3_666 . ?
O8 Sr1 Al1 110.7(3) 3_666 . ?
Si1 Sr1 Al1 105.68(14) 3_666 . ?
O3 Sr1 Al1 70.3(2) 4_565 . ?
O4 Sr1 Al1 155.8(3) . . ?
O7 Sr1 Si2 24.5(3) 4_565 4_565 ?
O1 Sr1 Si2 68.5(3) . 4_565 ?
O3 Sr1 Si2 89.2(3) 2_756 4_565 ?
O5 Sr1 Si2 88.2(3) 4_566 4_565 ?
O2 Sr1 Si2 72.7(3) . 4_565 ?
O4 Sr1 Si2 151.5(3) 3_666 4_565 ?
O8 Sr1 Si2 148.7(4) 3_666 4_565 ?
Si1 Sr1 Si2 173.73(13) 3_666 4_565 ?
O3 Sr1 Si2 27.5(3) 4_565 4_565 ?
O4 Sr1 Si2 103.4(3) . 4_565 ?
Al1 Sr1 Si2 80.59(13) . 4_565 ?
O5 Si1 O8 110.5(7) . . ?
O5 Si1 O4 113.3(8) . . ?
O8 Si1 O4 105.7(8) . . ?
O5 Si1 O1 109.1(6) . . ?
O8 Si1 O1 112.6(8) . . ?
O4 Si1 O1 105.6(5) . . ?
O5 Si1 Sr1 127.5(3) . 3_666 ?
O8 Si1 Sr1 53.6(4) . 3_666 ?
O4 Si1 Sr1 52.1(6) . 3_666 ?
O1 Si1 Sr1 123.3(5) . 3_666 ?
O5 Si1 Sr1 132.4(5) . . ?
O8 Si1 Sr1 115.2(5) . . ?
O4 Si1 Sr1 66.1(3) . . ?
O1 Si1 Sr1 40.4(3) . . ?
Sr1 Si1 Sr1 91.18(10) 3_666 . ?
O5 Si1 Sr1 38.7(5) . 4_565 ?
O8 Si1 Sr1 144.9(4) . 4_565 ?
O4 Si1 Sr1 103.8(7) . 4_565 ?
O1 Si1 Sr1 76.5(6) . 4_565 ?
Sr1 Si1 Sr1 150.12(19) 3_666 4_565 ?
Sr1 Si1 Sr1 93.79(11) . 4_565 ?
O6 Si2 O2 108.8(7) . . ?
O6 Si2 O7 111.3(5) . . ?
O2 Si2 O7 106.4(6) . . ?
O6 Si2 O3 113.3(7) . . ?
O2 Si2 O3 110.0(6) . . ?
O7 Si2 O3 106.8(8) . . ?
O6 Si2 Sr1 134.2(5) . 4_566 ?
O2 Si2 Sr1 113.9(3) . 4_566 ?
O7 Si2 Sr1 40.7(6) . 4_566 ?
O3 Si2 Sr1 66.7(4) . 4_566 ?
O2 Al1 O1 115.1(8) . 3_766 ?
O2 Al1 O7 112.6(6) . 3_767 ?
O1 Al1 O7 108.7(6) 3_766 3_767 ?
O2 Al1 O3 103.6(6) . 2_756 ?
O1 Al1 O3 103.1(5) 3_766 2_756 ?
O7 Al1 O3 113.4(7) 3_767 2_756 ?
O2 Al1 Sr1 51.7(3) . . ?
O1 Al1 Sr1 124.2(5) 3_766 . ?
O7 Al1 Sr1 126.7(3) 3_767 . ?
O3 Al1 Sr1 52.0(5) 2_756 . ?
O2 Al1 Sr1 149.8(3) . 2_756 ?
O1 Al1 Sr1 75.7(6) 3_766 2_756 ?
O7 Al1 Sr1 39.8(4) 3_767 2_756 ?
O3 Al1 Sr1 100.8(6) 2_756 2_756 ?
Sr1 Al1 Sr1 146.9(2) . 2_756 ?
O2 Al1 Sr1 113.6(4) . 3_766 ?
O1 Al1 Sr1 40.4(3) 3_766 3_766 ?
O7 Al1 Sr1 132.8(5) 3_767 3_766 ?
O3 Al1 Sr1 64.0(3) 2_756 3_766 ?
Sr1 Al1 Sr1 90.37(10) . 3_766 ?
Sr1 Al1 Sr1 92.98(13) 2_756 3_766 ?
O6 Al2 O4 113.1(7) 4_465 . ?
O6 Al2 O5 113.0(5) 4_465 4_566 ?
O4 Al2 O5 104.2(8) . 4_566 ?
O6 Al2 O8 111.1(7) 4_465 2_645 ?
O4 Al2 O8 108.6(6) . 2_645 ?
O5 Al2 O8 106.4(6) 4_566 2_645 ?
O6 Al2 Sr1 136.1(5) 4_465 . ?
O4 Al2 Sr1 64.0(3) . . ?
O5 Al2 Sr1 41.1(6) 4_566 . ?
O8 Al2 Sr1 110.8(3) 2_645 . ?
Si1 O1 Al1 130.8(6) . 3_766 ?
Si1 O1 Sr1 115.3(4) . . ?
Al1 O1 Sr1 113.5(4) 3_766 . ?
Si2 O2 Al1 125.8(6) . . ?
Si2 O2 Sr1 136.8(7) . . ?
Al1 O2 Sr1 97.0(5) . . ?
Si2 O3 Al1 121.9(8) . 2_746 ?
Si2 O3 Sr1 138.7(4) . 2_746 ?
Al1 O3 Sr1 96.3(7) 2_746 2_746 ?
Si2 O3 Sr1 85.8(4) . 4_566 ?
Al1 O3 Sr1 87.3(4) 2_746 4_566 ?
Sr1 O3 Sr1 113.1(5) 2_746 4_566 ?
Si1 O4 Al2 124.7(10) . . ?
Si1 O4 Sr1 98.4(8) . 3_666 ?
Al2 O4 Sr1 134.2(5) . 3_666 ?
Si1 O4 Sr1 87.0(4) . . ?
Al2 O4 Sr1 87.3(4) . . ?
Sr1 O4 Sr1 112.1(6) 3_666 . ?
Si1 O5 Al2 127.4(9) . 4_565 ?
Si1 O5 Sr1 119.0(5) . 4_565 ?
Al2 O5 Sr1 112.4(8) 4_565 4_565 ?
Si2 O6 Al2 133.0(10) . 4_666 ?
Si2 O7 Al1 127.7(8) . 3_767 ?
Si2 O7 Sr1 114.8(8) . 4_566 ?
Al1 O7 Sr1 114.4(5) 3_767 4_566 ?
Si1 O8 Al2 129.1(7) . 2_655 ?
Si1 O8 Sr1 97.4(6) . 3_666 ?
Al2 O8 Sr1 133.5(8) 2_655 3_666 ?

loop_
_geom_bond_atom_site_label_1
_geom_bond_atom_site_label_2
_geom_bond_distance
_geom_bond_site_symmetry_2
_geom_bond_publ_flag
Sr1 O7 2.546(14) 4_565 ?
Sr1 O1 2.565(9) . ?
Sr1 O3 2.615(15) 2_756 ?
Sr1 O5 2.587(16) 4_566 ?
Sr1 O2 2.608(7) . ?
Sr1 O4 2.590(17) 3_666 ?
Sr1 O8 2.637(9) 3_666 ?
Sr1 Si1 3.249(5) 3_666 ?
Sr1 O3 3.263(9) 4_565 ?
Sr1 O4 3.275(8) . ?
Sr1 Al1 3.299(5) . ?
Sr1 Si2 3.544(5) 4_565 ?
Si1 O5 1.573(14) . ?
Si1 O8 1.59(2) . ?
Si1 O4 1.620(11) . ?
Si1 O1 1.627(8) . ?
Si2 O6 1.611(10) . ?
Si2 O2 1.613(13) . ?
Si2 O7 1.619(9) . ?
Si2 O3 1.642(18) . ?
Al1 O2 1.728(17) . ?
Al1 O1 1.739(9) 3_766 ?
Al1 O7 1.728(13) 3_767 ?
Al1 O3 1.744(10) 2_756 ?
Al2 O6 1.728(10) 4_465 ?
Al2 O4 1.75(2) . ?
Al2 O5 1.758(8) 4_566 ?
Al2 O8 1.761(15) 2_645 ?
